data_7011456
loop_
_publ_author_name
'Marchetti, Fabio'
'Pettinari, Claudio'
'Pettinari, Riccardo'
'Cingolani, Augusto'
'Drozdov, Andrei'
'Troyanov, Sergei'

_publ_section_title
;
 A new family of ionic dinuclear strontium (imH2)2[Sr2(Q)6] compounds
 (imH = imidazole; QH = 1-phenyl-3-methyl-4-acylpyrazol-5-one)
;
_journal_issue 13
_journal_name_full 'Journal of the Chemical Society, Dalton Transactions'
_journal_page_first 2616
_journal_paper_doi 10.1039/b200189f
_journal_year 2002
_chemical_formula_sum 'C102 H126 N16 O13 Sr2'
_chemical_formula_weight 1959.43
_chemical_name_systematic
; 
? 
;
_space_group_IT_number 2
_symmetry_cell_setting triclinic
_symmetry_space_group_name_Hall '-P 1'
_symmetry_space_group_name_H-M 'P -1'
_atom_sites_solution_hydrogens geom
_atom_sites_solution_primary direct
_atom_sites_solution_secondary difmap
_audit_creation_method SHELXL
_cell_angle_alpha 106.15(3)
_cell_angle_beta 102.99(3)
_cell_angle_gamma 114.62(3)
_cell_formula_units_Z 1
_cell_length_a 14.593(3)
_cell_length_b 14.646(3)
_cell_length_c 15.159(3)
_cell_measurement_reflns_used 893
_cell_measurement_temperature 293(2)
_cell_measurement_theta_max 25
_cell_measurement_theta_min 5
_cell_volume 2605.0(17)
_computing_structure_refinement 'SHELXL-93 (Sheldrick, 1993)'
_computing_structure_solution 'SHELXS-86 (Sheldrick, 1990)'
_diffrn_ambient_temperature 293(2)
_diffrn_measurement_device IPDS(Stoe)
_diffrn_measurement_method 'imaging plate'
_diffrn_radiation_monochromator graphite
_diffrn_radiation_source 'fine-focus sealed tube'
_diffrn_radiation_type MoK\a
_diffrn_radiation_wavelength 0.71073
_diffrn_reflns_av_R_equivalents 0.0817
_diffrn_reflns_av_sigmaI/netI 0.2167
_diffrn_reflns_limit_h_max 19
_diffrn_reflns_limit_h_min -19
_diffrn_reflns_limit_k_max 19
_diffrn_reflns_limit_k_min -16
_diffrn_reflns_limit_l_max 19
_diffrn_reflns_limit_l_min -15
_diffrn_reflns_number 16129
_diffrn_reflns_theta_max 27.92
_diffrn_reflns_theta_min 2.58
_diffrn_standards_decay_% 0
_exptl_absorpt_coefficient_mu 1.090
_exptl_absorpt_correction_type none
_exptl_crystal_colour colorless
_exptl_crystal_density_diffrn 1.249
_exptl_crystal_description needle
_exptl_crystal_F_000 1030
_exptl_crystal_size_max 0.50
_exptl_crystal_size_mid 0.16
_exptl_crystal_size_min 0.16
_refine_diff_density_max 2.214
_refine_diff_density_min -0.865
_refine_diff_density_rms 0.097
_refine_ls_extinction_method none
_refine_ls_goodness_of_fit_all 0.967
_refine_ls_goodness_of_fit_obs 1.187
_refine_ls_hydrogen_treatment riding
_refine_ls_matrix_type full
_refine_ls_number_parameters 611
_refine_ls_number_reflns 6502
_refine_ls_number_restraints 0
_refine_ls_restrained_S_all 0.959
_refine_ls_restrained_S_obs 1.187
_refine_ls_R_factor_all 0.2013
_refine_ls_R_factor_obs 0.0816
_refine_ls_shift/esd_max 0.019
_refine_ls_shift/esd_mean 0.001
_refine_ls_structure_factor_coef Fsqd
_refine_ls_weighting_details 'w=1/[\s^2^(Fo^2^)+(0.1300P)^2^+0.0000P] where P=(Fo^2^+2Fc^2^)/3'
_refine_ls_weighting_scheme calc
_refine_ls_wR_factor_all 0.2803
_refine_ls_wR_factor_obs 0.2048
_reflns_number_observed 3949
_reflns_number_total 10967
_reflns_observed_criterion >2sigma(I)
_cod_data_source_file b200189f.txt
_cod_data_source_block compound_10
_cod_depositor_comments
;
The following automatic conversions were performed:
'_symmetry_cell_setting' value 'Triclinic' changed to 'triclinic'
according to '/home/saulius/struct/CIF-dictionaries/cif_core.dic'
dictionary named 'cif_core.dic' version 2.4.1 from 2010-06-29.

Automatic conversion script
Id: cif_fix_enum 1527 2010-12-29 10:47:43Z saulius 

The following automatic conversions were performed:

'_refine_ls_weighting_scheme' value 'calc
w=1/[\s^2^(Fo^2^)+(0.1300P)^2^+0.0000P] where P=(Fo^2^+2Fc^2^)/3' was
changed to 'calc'. New tag '_refine_ls_weighting_details' was
created. The value of the new tag was set to
'w=1/[\s^2^(Fo^2^)+(0.1300P)^2^+0.0000P] where P=(Fo^2^+2Fc^2^)/3'.

Automatic conversion script
Id: cif_fix_values 3143 2015-03-26 13:38:13Z robertas 
;
_cod_original_cell_volume 2605.0(9)
_cod_original_sg_symbol_H-M P-1
_cod_database_code 7011456

loop_
_symmetry_equiv_pos_as_xyz
'x, y, z'
'-x, -y, -z'

loop_
_atom_site_aniso_label
_atom_site_aniso_U_11
_atom_site_aniso_U_22
_atom_site_aniso_U_33
_atom_site_aniso_U_23
_atom_site_aniso_U_13
_atom_site_aniso_U_12
Sr 0.0343(4) 0.0324(4) 0.0479(5) 0.0204(4) 0.0130(3) 0.0157(3)
O1 0.039(3) 0.039(4) 0.078(5) 0.031(3) 0.023(3) 0.023(3)
O2 0.031(2) 0.031(3) 0.068(4) 0.030(3) 0.019(2) 0.014(2)
O3 0.075(4) 0.049(4) 0.090(6) 0.032(4) 0.042(4) 0.044(3)
O4 0.063(3) 0.054(4) 0.058(4) 0.036(4) 0.032(3) 0.037(3)
O5 0.045(3) 0.039(4) 0.049(4) 0.020(3) 0.014(3) 0.016(3)
O6 0.043(3) 0.065(5) 0.093(6) 0.043(4) 0.012(3) 0.027(3)
N1 0.036(3) 0.036(4) 0.060(5) 0.025(4) 0.023(3) 0.019(3)
N2 0.049(4) 0.044(5) 0.071(6) 0.036(4) 0.027(4) 0.021(3)
N3 0.069(5) 0.053(5) 0.064(6) 0.037(5) 0.032(4) 0.035(4)
N4 0.068(5) 0.056(5) 0.067(6) 0.036(5) 0.038(4) 0.036(4)
N5 0.052(4) 0.043(5) 0.046(5) 0.020(4) 0.006(3) 0.017(3)
N6 0.045(4) 0.059(6) 0.066(6) 0.023(5) 0.009(4) 0.013(4)
N7 0.058(5) 0.095(8) 0.034(5) 0.025(5) 0.010(4) 0.023(5)
N8 0.066(5) 0.089(7) 0.037(5) 0.033(6) 0.020(4) 0.026(5)
C1 0.042(4) 0.029(5) 0.060(6) 0.026(4) 0.017(4) 0.019(4)
C2 0.039(4) 0.023(4) 0.041(5) 0.017(4) 0.016(3) 0.016(3)
C3 0.030(4) 0.023(4) 0.046(5) 0.018(4) 0.009(3) 0.013(3)
C4 0.043(4) 0.046(5) 0.043(6) 0.025(5) 0.016(4) 0.022(4)
C5 0.066(5) 0.045(6) 0.078(8) 0.040(6) 0.035(5) 0.028(5)
C6 0.034(4) 0.051(6) 0.059(6) 0.026(5) 0.021(4) 0.025(4)
C7 0.053(5) 0.067(7) 0.101(9) 0.048(7) 0.045(5) 0.030(5)
C8 0.056(6) 0.102(10) 0.138(12) 0.072(9) 0.062(7) 0.053(6)
C9 0.064(6) 0.109(11) 0.101(10) 0.039(8) 0.041(6) 0.065(7)
C10 0.059(6) 0.070(8) 0.130(11) 0.043(8) 0.044(6) 0.051(6)
C11 0.044(5) 0.055(7) 0.112(9) 0.043(7) 0.033(5) 0.029(5)
C12 0.053(5) 0.041(6) 0.123(10) 0.020(6) 0.036(6) 0.026(4)
C13 0.061(5) 0.043(6) 0.083(8) 0.020(6) 0.024(5) 0.038(5)
C14 0.066(7) 0.087(10) 0.288(24) 0.084(13) 0.086(11) 0.045(7)
C15 0.098(9) 0.085(10) 0.288(24) 0.083(13) 0.096(12) 0.074(8)
C16 0.262(23) 0.229(25) 0.114(16) 0.065(17) 0.021(15) 0.194(21)
C17 0.045(5) 0.035(5) 0.082(8) 0.016(5) 0.023(5) 0.019(4)
C18 0.051(5) 0.039(5) 0.044(6) 0.015(5) 0.018(4) 0.022(4)
C19 0.051(5) 0.048(6) 0.036(5) 0.020(5) 0.017(4) 0.023(4)
C20 0.054(5) 0.054(6) 0.064(7) 0.026(6) 0.019(5) 0.026(5)
C21 0.073(6) 0.090(9) 0.114(11) 0.058(8) 0.057(7) 0.051(6)
C22 0.099(7) 0.066(7) 0.061(7) 0.049(6) 0.048(6) 0.055(6)
C23 0.099(8) 0.103(11) 0.135(13) 0.091(10) 0.061(8) 0.066(8)
C24 0.137(12) 0.151(17) 0.198(19) 0.132(16) 0.094(13) 0.115(13)
C25 0.204(19) 0.151(19) 0.204(22) 0.132(18) 0.126(17) 0.145(17)
C26 0.192(16) 0.070(10) 0.107(12) 0.058(9) 0.080(11) 0.077(10)
C27 0.126(9) 0.058(8) 0.077(9) 0.036(7) 0.053(7) 0.059(7)
C28 0.071(7) 0.063(8) 0.211(17) 0.047(10) 0.081(9) 0.042(6)
C29 0.085(7) 0.055(7) 0.091(9) 0.016(7) 0.037(6) 0.042(6)
C30 0.109(10) 0.091(12) 0.190(18) 0.027(12) 0.065(11) 0.069(9)
C31 0.240(22) 0.067(12) 0.336(38) 0.051(17) 0.209(26) 0.067(13)
C32 0.460(47) 0.309(46) 0.087(17) -0.053(22) -0.053(23) 0.277(41)
C33 0.042(5) 0.063(7) 0.047(6) 0.017(5) 0.005(4) 0.021(5)
C34 0.037(4) 0.049(6) 0.046(6) 0.018(5) 0.011(4) 0.021(4)
C35 0.043(4) 0.030(5) 0.031(5) 0.012(4) 0.004(4) 0.006(4)
C38 0.061(6) 0.035(6) 0.053(7) 0.012(5) -0.005(5) 0.015(4)
C36 0.048(5) 0.047(6) 0.052(6) 0.022(5) 0.010(4) 0.017(4)
C37 0.046(5) 0.104(11) 0.116(11) 0.054(9) 0.029(6) 0.026(6)
C39 0.087(7) 0.048(7) 0.113(11) 0.044(7) 0.032(7) 0.038(6)
C40 0.114(10) 0.070(9) 0.120(13) 0.031(9) 0.030(8) 0.053(8)
C41 0.123(11) 0.057(8) 0.088(10) 0.027(8) 0.006(8) 0.048(8)
C42 0.098(9) 0.041(7) 0.112(12) 0.037(8) -0.007(8) 0.014(6)
C43 0.080(7) 0.054(7) 0.095(10) 0.035(7) 0.007(6) 0.024(6)
C44 0.055(5) 0.055(7) 0.094(9) 0.037(6) 0.022(5) 0.031(5)
C45 0.081(7) 0.135(13) 0.093(11) 0.068(11) 0.023(7) 0.072(8)
C46 0.103(9) 0.201(19) 0.200(19) 0.142(17) 0.057(11) 0.112(12)
C47 0.117(11) 0.303(29) 0.154(17) 0.154(20) 0.078(12) 0.138(16)
C48 0.244(22) 0.218(26) 0.066(12) -0.002(14) -0.048(13) 0.151(20)
C49 0.048(5) 0.077(8) 0.053(7) 0.009(6) 0.011(5) 0.029(5)
C50 0.077(7) 0.064(8) 0.069(9) 0.031(7) 0.014(6) 0.011(6)
C51 0.073(7) 0.067(8) 0.040(7) 0.007(6) -0.007(5) 0.000(6)

loop_
_atom_site_label
_atom_site_type_symbol
_atom_site_fract_x
_atom_site_fract_y
_atom_site_fract_z
_atom_site_U_iso_or_equiv
_atom_site_thermal_displace_type
_atom_site_occupancy
_atom_site_calc_flag
_atom_site_refinement_flags
_atom_site_disorder_group
Sr Sr 0.06837(6) 0.06263(7) 0.13206(7) 0.0385(3) Uani 1 d . .
O1 O 0.0153(4) -0.1301(5) -0.0082(5) 0.049(2) Uani 1 d . .
O2 O -0.1408(4) -0.0779(4) 0.0151(4) 0.0418(14) Uani 1 d . .
O3 O -0.0137(5) 0.1425(5) 0.2392(6) 0.064(2) Uani 1 d . .
O4 O 0.0375(5) -0.0226(5) 0.2534(5) 0.051(2) Uani 1 d . .
O5 O 0.2221(4) 0.2668(5) 0.2352(4) 0.0474(15) Uani 1 d . .
O6 O 0.2510(4) 0.0809(6) 0.2135(6) 0.068(2) Uani 1 d . .
O7 O 0.6176(20) 0.5612(25) 0.1554(22) 0.161(9) Uiso 0.50 d P .
N1 N -0.2768(5) -0.2225(6) 0.0321(6) 0.042(2) Uani 1 d . .
N2 N -0.3023(5) -0.3257(6) 0.0322(6) 0.052(2) Uani 1 d . .
N3 N -0.0822(6) -0.1268(7) 0.3135(6) 0.056(2) Uani 1 d . .
N4 N -0.1692(6) -0.1346(7) 0.3403(6) 0.057(2) Uani 1 d . .
N5 N 0.3797(5) 0.4061(6) 0.2338(6) 0.053(2) Uani 1 d . .
N6 N 0.4788(6) 0.4211(7) 0.2261(7) 0.066(2) Uani 1 d . .
N7 N 0.2398(6) 0.2536(8) 0.5505(6) 0.071(3) Uani 1 d . .
H7 H 0.2209(6) 0.2183(8) 0.5862(6) 0.085 Uiso 1 calc R .
N8 N 0.2496(6) 0.2866(9) 0.4220(6) 0.068(3) Uani 1 d . .
H8 H 0.2389(6) 0.2760(9) 0.3609(6) 0.081 Uiso 1 calc R .
C1 C -0.0440(6) -0.2227(7) -0.0076(7) 0.042(2) Uani 1 d . .
C2 C -0.1419(5) -0.2483(6) 0.0081(6) 0.034(2) Uani 1 d . .
C3 C -0.1817(5) -0.1718(6) 0.0195(6) 0.034(2) Uani 1 d . .
C4 C -0.2233(6) -0.3418(7) 0.0167(7) 0.043(2) Uani 1 d . .
C5 C -0.2290(7) -0.4467(8) 0.0119(8) 0.058(3) Uani 1 d . .
H5A H -0.1631(23) -0.4304(8) 0.0609(30) 0.086 Uiso 1 calc R .
H5B H -0.2367(49) -0.4885(23) -0.0533(15) 0.086 Uiso 1 calc R .
H5C H -0.2908(30) -0.4890(24) 0.0251(45) 0.086 Uiso 1 calc R .
C6 C -0.3502(6) -0.1849(8) 0.0457(7) 0.046(2) Uani 1 d . .
C7 C -0.4459(7) -0.2510(9) 0.0540(9) 0.068(3) Uani 1 d . .
H7A H -0.4618(7) -0.3209(9) 0.0498(9) 0.081 Uiso 1 calc R .
C8 C -0.5170(8) -0.2171(11) 0.0680(10) 0.083(4) Uani 1 d . .
H8A H -0.5790(8) -0.2622(11) 0.0759(10) 0.100 Uiso 1 calc R .
C9 C -0.4974(8) -0.1154(11) 0.0704(10) 0.083(4) Uani 1 d . .
H9 H -0.5470(8) -0.0928(11) 0.0781(10) 0.099 Uiso 1 calc R .
C10 C -0.4029(8) -0.0471(10) 0.0613(10) 0.078(4) Uani 1 d . .
H10 H -0.3884(8) 0.0221(10) 0.0645(10) 0.093 Uiso 1 calc R .
C11 C -0.3287(7) -0.0827(8) 0.0471(9) 0.066(3) Uani 1 d . .
H11 H -0.2666(7) -0.0384(8) 0.0388(9) 0.080 Uiso 1 calc R .
C12 C -0.0088(7) -0.3095(8) -0.0352(10) 0.075(3) Uani 1 d . .
H12A H -0.0563(7) -0.3731(8) -0.0263(10) 0.090 Uiso 1 calc R .
H12B H -0.0220(7) -0.3339(8) -0.1055(10) 0.090 Uiso 1 calc R .
C13 C 0.1061(7) -0.2745(8) 0.0208(9) 0.060(3) Uani 1 d . .
C14 C 0.1912(10) -0.1778(12) 0.0102(17) 0.140(8) Uani 1 d . .
H14A H 0.1623(48) -0.1811(67) -0.0549(37) 0.210 Uiso 1 calc R .
H14B H 0.2562(46) -0.1821(71) 0.0185(115) 0.210 Uiso 1 calc R .
H14C H 0.2085(87) -0.1094(13) 0.0601(66) 0.210 Uiso 1 calc R .
C15 C 0.1243(11) -0.3718(12) -0.0069(16) 0.141(7) Uani 1 d . .
H15A H 0.1958(47) -0.3500(37) 0.0367(65) 0.211 Uiso 1 calc R .
H15B H 0.1188(108) -0.3948(71) -0.0746(34) 0.211 Uiso 1 calc R .
H15C H 0.0698(71) -0.4321(44) -0.0003(102) 0.211 Uiso 1 calc R .
C16 C 0.1210(19) -0.2386(21) 0.1329(15) 0.186(10) Uani 1 d . .
H16A H 0.1975(22) -0.1915(129) 0.1748(15) 0.279 Uiso 1 calc R .
H16B H 0.0910(141) -0.3030(22) 0.1460(38) 0.279 Uiso 1 calc R .
H16C H 0.0836(137) -0.1991(143) 0.1466(39) 0.279 Uiso 1 calc R .
C17 C -0.0836(7) 0.1049(8) 0.2756(8) 0.057(3) Uani 1 d . .
C18 C -0.1035(6) 0.0076(7) 0.2949(7) 0.046(2) Uani 1 d . .
C19 C -0.0425(6) -0.0437(8) 0.2813(7) 0.046(2) Uani 1 d . .
C20 C -0.1808(7) -0.0532(9) 0.3304(8) 0.059(3) Uani 1 d . .
C21 C -0.2720(8) -0.0439(11) 0.3549(10) 0.081(4) Uani 1 d . .
H21A H -0.3254(37) -0.0555(73) 0.2962(19) 0.121 Uiso 1 calc R .
H21B H -0.2427(14) 0.0285(26) 0.4059(48) 0.121 Uiso 1 calc R .
H21C H -0.3060(48) -0.0986(49) 0.3783(63) 0.121 Uiso 1 calc R .
C22 C -0.0506(9) -0.2074(9) 0.3114(8) 0.061(3) Uani 1 d . .
C23 C 0.0594(10) -0.1736(12) 0.3466(11) 0.093(4) Uani 1 d . .
H23 H 0.1130(10) -0.0997(12) 0.3700(11) 0.112 Uiso 1 calc R .
C24 C 0.0872(14) -0.2541(17) 0.3457(15) 0.124(6) Uani 1 d . .
H24 H 0.1609(14) -0.2324(17) 0.3705(15) 0.149 Uiso 1 calc R .
C25 C 0.0087(19) -0.3659(18) 0.3088(17) 0.140(7) Uani 1 d . .
H25 H 0.0296(19) -0.4182(18) 0.3067(17) 0.168 Uiso 1 calc R .
C26 C -0.1011(16) -0.3976(13) 0.2754(12) 0.109(5) Uani 1 d . .
H26 H -0.1548(16) -0.4714(13) 0.2521(12) 0.131 Uiso 1 calc R .
C27 C -0.1307(11) -0.3179(10) 0.2771(9) 0.077(3) Uani 1 d . .
H27 H -0.2042(11) -0.3389(10) 0.2551(9) 0.093 Uiso 1 calc R .
C28 C -0.1416(9) 0.1682(10) 0.2994(13) 0.110(5) Uani 1 d . .
H28A H -0.1927(9) 0.1528(10) 0.2363(13) 0.131 Uiso 1 calc R .
H28B H -0.1851(9) 0.1360(10) 0.3341(13) 0.131 Uiso 1 calc R .
C29 C -0.0816(9) 0.2856(10) 0.3563(10) 0.078(3) Uani 1 d . .
C30 C -0.1484(12) 0.3287(13) 0.3909(14) 0.130(6) Uani 1 d . .
H30A H -0.1675(88) 0.3628(94) 0.3501(61) 0.194 Uiso 1 calc R .
H30B H -0.1072(42) 0.3824(81) 0.4591(32) 0.194 Uiso 1 calc R .
H30C H -0.2138(53) 0.2689(22) 0.3861(93) 0.194 Uiso 1 calc R .
C31 C 0.0106(18) 0.3635(15) 0.3437(22) 0.208(14) Uani 1 d . .
H31A H 0.0482(115) 0.4340(56) 0.3998(84) 0.312 Uiso 1 calc R .
H31B H -0.0154(26) 0.3714(148) 0.2838(93) 0.312 Uiso 1 calc R .
H31C H 0.0599(99) 0.3366(97) 0.3390(180) 0.312 Uiso 1 calc R .
C32 C -0.0060(29) 0.2897(31) 0.4568(18) 0.320(24) Uani 1 d . .
H32A H -0.0058(314) 0.3379(304) 0.5147(24) 0.480 Uiso 1 calc R .
H32B H 0.0676(94) 0.3169(372) 0.4600(185) 0.480 Uiso 1 calc R .
H32C H -0.0353(224) 0.2166(69) 0.4546(166) 0.480 Uiso 1 calc R .
C33 C 0.3483(7) 0.1456(9) 0.2294(7) 0.056(3) Uani 1 d . .
C34 C 0.3809(6) 0.2506(8) 0.2250(7) 0.046(2) Uani 1 d . .
C35 C 0.3164(6) 0.3027(7) 0.2301(6) 0.042(2) Uani 1 d . .
C38 C 0.3565(8) 0.4928(8) 0.2472(8) 0.061(3) Uani 1 d . .
C36 C 0.4806(7) 0.3319(8) 0.2236(7) 0.053(2) Uani 1 d . .
C37 C 0.5783(8) 0.3266(12) 0.2119(10) 0.093(4) Uani 1 d . .
H37A H 0.5541(9) 0.2554(32) 0.1617(56) 0.139 Uiso 1 calc R .
H37B H 0.6256(43) 0.3378(87) 0.2742(23) 0.139 Uiso 1 calc R .
H37C H 0.6174(48) 0.3832(56) 0.1922(76) 0.139 Uiso 1 calc R .
C39 C 0.2669(9) 0.4862(9) 0.2638(10) 0.080(4) Uani 1 d . .
H39 H 0.2156(9) 0.4218(9) 0.2640(10) 0.096 Uiso 1 calc R .
C40 C 0.2526(11) 0.5782(12) 0.2807(12) 0.104(5) Uani 1 d . .
H40 H 0.1923(11) 0.5747(12) 0.2938(12) 0.125 Uiso 1 calc R .
C41 C 0.3265(13) 0.6731(11) 0.2780(10) 0.096(4) Uani 1 d . .
H41 H 0.3141(13) 0.7316(11) 0.2859(10) 0.116 Uiso 1 calc R .
C42 C 0.4156(12) 0.6806(10) 0.2642(11) 0.101(5) Uani 1 d . .
H42 H 0.4671(12) 0.7464(10) 0.2662(11) 0.121 Uiso 1 calc R .
C43 C 0.4339(9) 0.5920(10) 0.2467(10) 0.085(4) Uani 1 d . .
H43 H 0.4955(9) 0.5977(10) 0.2349(10) 0.102 Uiso 1 calc R .
C44 C 0.4292(7) 0.1091(9) 0.2588(9) 0.067(3) Uani 1 d . .
H44A H 0.4935(7) 0.1502(9) 0.2469(9) 0.080 Uiso 1 calc R .
H44B H 0.3964(7) 0.0314(9) 0.2162(9) 0.080 Uiso 1 calc R .
C45 C 0.4653(10) 0.1258(14) 0.3684(11) 0.093(4) Uani 1 d . .
C46 C 0.5494(11) 0.0856(16) 0.3820(15) 0.140(7) Uani 1 d . .
H46A H 0.5136(34) 0.0084(36) 0.3388(84) 0.210 Uiso 1 calc R .
H46B H 0.5777(94) 0.0965(117) 0.4500(29) 0.210 Uiso 1 calc R .
H46C H 0.6085(66) 0.1272(91) 0.3655(113) 0.210 Uiso 1 calc R .
C47 C 0.3682(13) 0.0535(21) 0.3873(15) 0.159(9) Uani 1 d . .
H47A H 0.3337(89) -0.0220(30) 0.3402(85) 0.239 Uiso 1 calc R .
H47B H 0.3165(71) 0.0781(95) 0.3800(134) 0.239 Uiso 1 calc R .
H47C H 0.3931(25) 0.0588(119) 0.4538(47) 0.239 Uiso 1 calc R .
C48 C 0.5213(18) 0.2468(21) 0.4355(13) 0.200(12) Uani 1 d . .
H48A H 0.5713(133) 0.2893(23) 0.4114(92) 0.300 Uiso 1 calc R .
H48B H 0.5609(148) 0.2601(35) 0.5019(35) 0.300 Uiso 1 calc R .
H48C H 0.4675(23) 0.2682(48) 0.4361(130) 0.300 Uiso 1 calc R .
C49 C 0.2058(7) 0.2115(10) 0.4509(8) 0.067(3) Uani 1 d . .
H49 H 0.1567(7) 0.1372(10) 0.4086(8) 0.080 Uiso 1 calc R .
C50 C 0.3169(8) 0.3878(10) 0.5034(10) 0.083(4) Uani 1 d . .
H50 H 0.3572(8) 0.4564(10) 0.5032(10) 0.099 Uiso 1 calc R .
C51 C 0.3114(8) 0.3650(10) 0.5837(9) 0.084(4) Uani 1 d . .
H51 H 0.3496(8) 0.4162(10) 0.6501(9) 0.101 Uiso 1 calc R .

loop_
_atom_type_symbol
_atom_type_description
_atom_type_scat_dispersion_real
_atom_type_scat_dispersion_imag
_atom_type_scat_source
C C 0.0033 0.0016 'International Tables Vol C Tables 4.2.6.8 and 6.1.1.4'
H H 0.0000 0.0000 'International Tables Vol C Tables 4.2.6.8 and 6.1.1.4'
N N 0.0061 0.0033 'International Tables Vol C Tables 4.2.6.8 and 6.1.1.4'
O O 0.0106 0.0060 'International Tables Vol C Tables 4.2.6.8 and 6.1.1.4'
Sr Sr -1.5307 3.2498 'International Tables Vol C Tables 4.2.6.8 and 6.1.1.4'

loop_
_geom_angle_atom_site_label_1
_geom_angle_atom_site_label_2
_geom_angle_atom_site_label_3
_geom_angle
_geom_angle_site_symmetry_1
_geom_angle_site_symmetry_3
_geom_angle_publ_flag
O4 Sr O3 68.9(2) . . ?
O4 Sr O6 76.5(2) . . ?
O3 Sr O6 119.8(2) . . ?
O4 Sr O5 107.0(2) . . ?
O3 Sr O5 76.8(2) . . ?
O6 Sr O5 68.1(2) . . ?
O4 Sr O1 144.7(2) . 2 ?
O3 Sr O1 83.5(2) . 2 ?
O6 Sr O1 138.2(2) . 2 ?
O5 Sr O1 86.8(2) . 2 ?
O4 Sr O2 88.0(2) . . ?
O3 Sr O2 81.7(2) . . ?
O6 Sr O2 145.0(2) . . ?
O5 Sr O2 146.9(2) . . ?
O1 Sr O2 65.8(2) 2 . ?
O4 Sr O1 91.4(2) . . ?
O3 Sr O1 139.7(2) . . ?
O6 Sr O1 86.7(2) . . ?
O5 Sr O1 143.5(2) . . ?
O1 Sr O1 96.2(2) 2 . ?
O2 Sr O1 62.2(2) . . ?
O4 Sr O2 149.0(2) . 2 ?
O3 Sr O2 142.0(2) . 2 ?
O6 Sr O2 82.6(2) . 2 ?
O5 Sr O2 85.5(2) . 2 ?
O1 Sr O2 61.9(2) 2 2 ?
O2 Sr O2 96.58(14) . 2 ?
O1 Sr O2 64.6(2) . 2 ?
O4 Sr C3 71.2(2) . . ?
O3 Sr C3 85.8(2) . . ?
O6 Sr C3 127.1(2) . . ?
O5 Sr C3 161.7(2) . . ?
O1 Sr C3 85.6(2) 2 . ?
O2 Sr C3 19.9(2) . . ?
O1 Sr C3 54.1(2) . . ?
O2 Sr C3 105.3(2) 2 . ?
O4 Sr C19 17.8(2) . . ?
O3 Sr C19 55.0(2) . . ?
O6 Sr C19 93.7(2) . . ?
O5 Sr C19 110.3(2) . . ?
O1 Sr C19 127.0(2) 2 . ?
O2 Sr C19 75.9(2) . . ?
O1 Sr C19 96.9(2) . . ?
O2 Sr C19 161.2(2) 2 . ?
C3 Sr C19 62.4(2) . . ?
O4 Sr Sr 128.67(15) . 2 ?
O3 Sr Sr 119.4(2) . 2 ?
O6 Sr Sr 120.7(2) . 2 ?
O5 Sr Sr 124.32(15) . 2 ?
O1 Sr Sr 48.54(13) 2 2 ?
O2 Sr Sr 48.94(13) . 2 ?
O1 Sr Sr 47.68(13) . 2 ?
O2 Sr Sr 47.64(10) 2 2 ?
C3 Sr Sr 60.1(2) . 2 ?
C19 Sr Sr 122.49(15) . 2 ?
C1 O1 Sr 120.5(5) . 2 ?
C1 O1 Sr 122.1(6) . . ?
Sr O1 Sr 83.8(2) 2 . ?
C3 O2 Sr 115.2(4) . . ?
C3 O2 Sr 117.5(5) . 2 ?
Sr O2 Sr 83.42(14) . 2 ?
C17 O3 Sr 135.5(6) . . ?
C19 O4 Sr 125.3(5) . . ?
C35 O5 Sr 121.5(5) . . ?
C33 O6 Sr 134.9(6) . . ?
C3 N1 N2 113.1(6) . . ?
C3 N1 C6 129.4(7) . . ?
N2 N1 C6 117.5(6) . . ?
C4 N2 N1 105.5(6) . . ?
C19 N3 N4 112.7(7) . . ?
C19 N3 C22 127.1(8) . . ?
N4 N3 C22 119.8(8) . . ?
C20 N4 N3 105.1(8) . . ?
C35 N5 N6 111.6(7) . . ?
C35 N5 C38 127.8(8) . . ?
N6 N5 C38 120.6(8) . . ?
C36 N6 N5 106.2(7) . . ?
C49 N7 C51 105.6(10) . . ?
C49 N8 C50 109.8(9) . . ?
O1 C1 C2 121.7(7) . . ?
O1 C1 C12 116.2(7) . . ?
C2 C1 C12 121.8(7) . . ?
C1 C2 C3 121.0(7) . . ?
C1 C2 C4 135.0(7) . . ?
C3 C2 C4 104.0(6) . . ?
O2 C3 N1 125.6(6) . . ?
O2 C3 C2 128.8(7) . . ?
N1 C3 C2 105.6(6) . . ?
O2 C3 Sr 44.9(3) . . ?
N1 C3 Sr 141.7(5) . . ?
C2 C3 Sr 96.3(4) . . ?
N2 C4 C2 111.7(7) . . ?
N2 C4 C5 118.0(7) . . ?
C2 C4 C5 130.3(7) . . ?
C7 C6 C11 119.1(8) . . ?
C7 C6 N1 120.7(9) . . ?
C11 C6 N1 120.1(7) . . ?
C8 C7 C6 122.1(11) . . ?
C7 C8 C9 120.0(9) . . ?
C8 C9 C10 119.5(9) . . ?
C9 C10 C11 120.2(10) . . ?
C6 C11 C10 118.9(9) . . ?
C13 C12 C1 117.3(8) . . ?
C12 C13 C15 110.8(9) . . ?
C12 C13 C14 114.2(10) . . ?
C15 C13 C14 110.5(9) . . ?
C12 C13 C16 105.4(10) . . ?
C15 C13 C16 106.7(12) . . ?
C14 C13 C16 108.8(14) . . ?
O3 C17 C18 120.4(8) . . ?
O3 C17 C28 116.4(9) . . ?
C18 C17 C28 123.2(9) . . ?
C19 C18 C20 106.5(8) . . ?
C19 C18 C17 122.5(8) . . ?
C20 C18 C17 131.0(8) . . ?
O4 C19 N3 122.9(8) . . ?
O4 C19 C18 132.8(9) . . ?
N3 C19 C18 104.2(7) . . ?
O4 C19 Sr 36.9(4) . . ?
N3 C19 Sr 152.1(6) . . ?
C18 C19 Sr 99.8(6) . . ?
N4 C20 C18 111.4(8) . . ?
N4 C20 C21 115.5(9) . . ?
C18 C20 C21 133.1(9) . . ?
C23 C22 C27 121.0(10) . . ?
C23 C22 N3 119.3(10) . . ?
C27 C22 N3 119.7(9) . . ?
C22 C23 C24 117.7(14) . . ?
C25 C24 C23 122.5(14) . . ?
C26 C25 C24 118.7(13) . . ?
C25 C26 C27 119.7(14) . . ?
C22 C27 C26 120.4(13) . . ?
C29 C28 C17 121.3(9) . . ?
C28 C29 C31 124.9(12) . . ?
C28 C29 C30 113.3(10) . . ?
C31 C29 C30 115.3(13) . . ?
C28 C29 C32 97.7(16) . . ?
C31 C29 C32 94.6(19) . . ?
C30 C29 C32 103.9(17) . . ?
O6 C33 C34 121.1(8) . . ?
O6 C33 C44 116.3(9) . . ?
C34 C33 C44 122.5(8) . . ?
C33 C34 C35 123.2(7) . . ?
C33 C34 C36 132.5(8) . . ?
C35 C34 C36 104.1(8) . . ?
O5 C35 N5 125.0(8) . . ?
O5 C35 C34 129.2(8) . . ?
N5 C35 C34 105.8(7) . . ?
C39 C38 N5 122.9(9) . . ?
C39 C38 C43 119.5(10) . . ?
N5 C38 C43 117.6(10) . . ?
N6 C36 C34 112.2(8) . . ?
N6 C36 C37 116.2(9) . . ?
C34 C36 C37 131.4(10) . . ?
C38 C39 C40 119.2(11) . . ?
C41 C40 C39 121.1(14) . . ?
C42 C41 C40 119.7(13) . . ?
C41 C42 C43 121.6(12) . . ?
C42 C43 C38 118.8(13) . . ?
C33 C44 C45 114.0(9) . . ?
C48 C45 C47 113.3(16) . . ?
C48 C45 C44 109.4(13) . . ?
C47 C45 C44 110.3(11) . . ?
C48 C45 C46 109.6(13) . . ?
C47 C45 C46 108.8(13) . . ?
C44 C45 C46 105.0(12) . . ?
N8 C49 N7 111.1(10) . . ?
C51 C50 N8 104.8(10) . . ?
C50 C51 N7 108.7(10) . . ?

loop_
_geom_bond_atom_site_label_1
_geom_bond_atom_site_label_2
_geom_bond_distance
_geom_bond_site_symmetry_2
_geom_bond_publ_flag
Sr O4 2.514(6) . ?
Sr O3 2.534(6) . ?
Sr O6 2.538(5) . ?
Sr O5 2.579(6) . ?
Sr O1 2.645(6) 2 ?
Sr O2 2.646(5) . ?
Sr O1 2.681(6) . ?
Sr O2 2.699(6) 2 ?
Sr C3 3.394(7) . ?
Sr C19 3.415(9) . ?
Sr Sr 3.557(3) 2 ?
O1 C1 1.273(9) . ?
O1 Sr 2.645(6) 2 ?
O2 C3 1.279(9) . ?
O2 Sr 2.699(6) 2 ?
O3 C17 1.266(11) . ?
O4 C19 1.277(10) . ?
O5 C35 1.282(9) . ?
O6 C33 1.253(10) . ?
N1 C3 1.362(9) . ?
N1 N2 1.399(9) . ?
N1 C6 1.421(10) . ?
N2 C4 1.326(10) . ?
N3 C19 1.388(12) . ?
N3 N4 1.389(10) . ?
N3 C22 1.429(12) . ?
N4 C20 1.314(13) . ?
N5 C35 1.383(11) . ?
N5 N6 1.407(10) . ?
N5 C38 1.419(13) . ?
N6 C36 1.308(13) . ?
N7 C49 1.340(13) . ?
N7 C51 1.38(2) . ?
N8 C49 1.273(14) . ?
N8 C50 1.381(15) . ?
C1 C2 1.413(10) . ?
C1 C12 1.549(12) . ?
C2 C3 1.449(10) . ?
C2 C4 1.455(11) . ?
C4 C5 1.484(12) . ?
C6 C7 1.387(12) . ?
C6 C11 1.387(13) . ?
C7 C8 1.357(14) . ?
C8 C9 1.38(2) . ?
C9 C10 1.39(2) . ?
C10 C11 1.415(13) . ?
C12 C13 1.483(12) . ?
C13 C15 1.520(15) . ?
C13 C14 1.53(2) . ?
C13 C16 1.57(2) . ?
C17 C18 1.459(13) . ?
C17 C28 1.520(14) . ?
C18 C19 1.398(12) . ?
C18 C20 1.434(13) . ?
C20 C21 1.508(13) . ?
C22 C23 1.382(14) . ?
C22 C27 1.39(2) . ?
C23 C24 1.40(2) . ?
C24 C25 1.40(3) . ?
C25 C26 1.39(2) . ?
C26 C27 1.40(2) . ?
C28 C29 1.43(2) . ?
C29 C31 1.45(2) . ?
C29 C30 1.48(2) . ?
C29 C32 1.64(3) . ?
C33 C34 1.435(13) . ?
C33 C44 1.517(12) . ?
C34 C35 1.439(12) . ?
C34 C36 1.456(12) . ?
C38 C39 1.355(15) . ?
C38 C43 1.42(2) . ?
C36 C37 1.506(13) . ?
C39 C40 1.41(2) . ?
C40 C41 1.38(2) . ?
C41 C42 1.33(2) . ?
C42 C43 1.40(2) . ?
C44 C45 1.54(2) . ?
C45 C48 1.50(3) . ?
C45 C47 1.52(2) . ?
C45 C46 1.57(2) . ?
C50 C51 1.36(2) . ?
